data_4333049
loop_
_publ_author_name
'Zeller, J\"urgen'
'Radius, Udo'

_publ_section_title
;
 Alkali-Metalated Forms of Thiacalix[4]arenes
;
_journal_issue 23
_journal_name_full 'Inorganic Chemistry'
_journal_page_first 9487
_journal_page_last 9492
_journal_paper_doi 10.1021/ic0613311
_journal_volume 45
_journal_year 2006
_chemical_formula_sum 'C64 H77 Li5 O11 S4'
_chemical_formula_weight 1185.20
_chemical_name_systematic
; 
 ? 
;
_space_group_IT_number 85
_symmetry_cell_setting tetragonal
_symmetry_space_group_name_Hall '-P 4a'
_symmetry_space_group_name_H-M 'P 4/n :2'
_atom_sites_solution_hydrogens geom
_atom_sites_solution_primary direct
_atom_sites_solution_secondary difmap
_audit_creation_method SHELXL-97
_cell_angle_alpha 90.00
_cell_angle_beta 90.00
_cell_angle_gamma 90.00
_cell_formula_units_Z 2
_cell_length_a 13.4487(19)
_cell_length_b 13.4487(19)
_cell_length_c 18.570(4)
_cell_measurement_reflns_used 6062
_cell_measurement_temperature 203(2)
_cell_measurement_theta_max 23.7
_cell_measurement_theta_min 1.70
_cell_volume 3358.7(10)
_computing_cell_refinement 'STOE X-AREA'
_computing_data_collection 'STOE X-AREA'
_computing_data_reduction 'STOE X-RED'
_computing_molecular_graphics 'SHELXL-97 (Sheldrick, 1997)'
_computing_publication_material 'SHELXL-97 (Sheldrick, 1997)'
_computing_structure_refinement 'SHELXL-97 (Sheldrick, 1997)'
_computing_structure_solution 'SHELXS-97 (Sheldrick, 1990)'
_diffrn_ambient_temperature 203(2)
_diffrn_detector_area_resol_mean 6.67
_diffrn_measured_fraction_theta_full 0.967
_diffrn_measured_fraction_theta_max 0.967
_diffrn_measurement_device_type 'STOE IPDS 1'
_diffrn_measurement_method rotation
_diffrn_radiation_monochromator graphite
_diffrn_radiation_source 'fine-focus sealed tube'
_diffrn_radiation_type AgK\a
_diffrn_radiation_wavelength 0.56085
_diffrn_reflns_av_R_equivalents 0.0933
_diffrn_reflns_av_sigmaI/netI 0.0434
_diffrn_reflns_limit_h_max 16
_diffrn_reflns_limit_h_min -16
_diffrn_reflns_limit_k_max 16
_diffrn_reflns_limit_k_min -16
_diffrn_reflns_limit_l_max 23
_diffrn_reflns_limit_l_min -23
_diffrn_reflns_number 27169
_diffrn_reflns_theta_full 20.52
_diffrn_reflns_theta_max 20.52
_diffrn_reflns_theta_min 1.69
_exptl_absorpt_coefficient_mu 0.107
_exptl_absorpt_correction_T_max 0.970
_exptl_absorpt_correction_T_min 0.947
_exptl_absorpt_correction_type numerical
_exptl_crystal_colour colorless
_exptl_crystal_density_diffrn 1.172
_exptl_crystal_density_method 'not measured'
_exptl_crystal_description prism
_exptl_crystal_F_000 1256
_exptl_crystal_size_max 0.30
_exptl_crystal_size_mid 0.30
_exptl_crystal_size_min 0.15
_refine_diff_density_max 0.953
_refine_diff_density_min -0.666
_refine_diff_density_rms 0.067
_refine_ls_extinction_method none
_refine_ls_goodness_of_fit_ref 1.069
_refine_ls_hydrogen_treatment mixed
_refine_ls_matrix_type full
_refine_ls_number_parameters 207
_refine_ls_number_reflns 3444
_refine_ls_number_restraints 0
_refine_ls_restrained_S_all 1.069
_refine_ls_R_factor_all 0.0940
_refine_ls_R_factor_gt 0.0595
_refine_ls_shift/su_max 0.004
_refine_ls_shift/su_mean 0.000
_refine_ls_structure_factor_coef Fsqd
_refine_ls_weighting_details 'w=1/[\s^2^(Fo^2^)+(0.0864P)^2^+1.8373P] where P=(Fo^2^+2Fc^2^)/3'
_refine_ls_weighting_scheme calc
_refine_ls_wR_factor_gt 0.1480
_refine_ls_wR_factor_ref 0.1688
_reflns_number_gt 2362
_reflns_number_total 3444
_reflns_threshold_expression >2sigma(I)
_cod_data_source_file ic0613311sup2.cif
_cod_data_source_block jz36
_cod_depositor_comments
;
The following automatic conversions were performed:

'_refine_ls_weighting_scheme' value 'calc
w=1/[\s^2^(Fo^2^)+(0.0864P)^2^+1.8373P] where P=(Fo^2^+2Fc^2^)/3' was
changed to 'calc'. New tag '_refine_ls_weighting_details' was
created. The value of the new tag was set to
'w=1/[\s^2^(Fo^2^)+(0.0864P)^2^+1.8373P] where P=(Fo^2^+2Fc^2^)/3'.

Automatic conversion script
Id: cif_fix_values 3143 2015-03-26 13:38:13Z robertas 
;
_cod_original_cell_volume 3358.6(9)
_cod_original_sg_symbol_H-M P4/n
_cod_database_code 4333049

loop_
_symmetry_equiv_pos_as_xyz
'x, y, z'
'-x+1/2, -y+1/2, z'
'-y+1/2, x, z'
'y, -x+1/2, z'
'-x, -y, -z'
'x-1/2, y-1/2, -z'
'y-1/2, -x, -z'
'-y, x-1/2, -z'

loop_
_atom_site_label
_atom_site_type_symbol
_atom_site_fract_x
_atom_site_fract_y
_atom_site_fract_z
_atom_site_U_iso_or_equiv
_atom_site_adp_type
_atom_site_occupancy
_atom_site_calc_flag
_atom_site_refinement_flags
_atom_site_disorder_assembly
_atom_site_disorder_group
S1 S 0.52241(5) 0.35336(5) 0.17138(3) 0.0297(2) Uani 1 d . . .
O1 O 0.39035(13) 0.18726(13) 0.11742(9) 0.0285(4) Uani 1 d . . .
O2 O 0.2500 0.2500 0.0189(2) 0.0296(8) Uani 1 d S . .
H2A H 0.2500 0.2500 -0.022(3) 0.017(14) Uiso 1 d S . .
Li1 Li 0.3039(4) 0.1102(4) 0.0568(2) 0.0344(10) Uani 1 d . . .
Li2 Li 0.2500 0.2500 0.1295(5) 0.0322(19) Uani 1 d S . .
C10 C 0.43815(18) 0.16511(19) 0.17725(12) 0.0245(5) Uani 1 d . . .
C11 C 0.50223(18) 0.23417(19) 0.21143(13) 0.0272(6) Uani 1 d . . .
C12 C 0.42854(19) 0.42922(19) 0.21155(13) 0.0274(6) Uani 1 d . . .
C13 C 0.5538(2) 0.2098(2) 0.27411(14) 0.0340(6) Uani 1 d . . .
H13A H 0.5965 0.2575 0.2945 0.041 Uiso 1 calc R . .
C14 C 0.4812(2) 0.0491(2) 0.27473(14) 0.0340(6) Uani 1 d . . .
H14A H 0.4731 -0.0141 0.2956 0.041 Uiso 1 calc R . .
C15 C 0.5446(2) 0.1174(2) 0.30787(15) 0.0375(7) Uani 1 d . . .
C16 C 0.6063(3) 0.0930(3) 0.37605(17) 0.0521(9) Uani 1 d . . .
C17 C 0.7162(3) 0.0880(4) 0.3548(2) 0.0699(12) Uani 1 d . . .
H17A H 0.7559 0.0722 0.3969 0.105 Uiso 1 calc R . .
H17B H 0.7369 0.1517 0.3355 0.105 Uiso 1 calc R . .
H17C H 0.7254 0.0369 0.3186 0.105 Uiso 1 calc R . .
C18 C 0.5746(4) -0.0064(4) 0.4088(2) 0.0830(15) Uani 1 d . . .
H18A H 0.6146 -0.0199 0.4512 0.125 Uiso 1 calc R . .
H18B H 0.5843 -0.0590 0.3738 0.125 Uiso 1 calc R . .
H18C H 0.5050 -0.0033 0.4223 0.125 Uiso 1 calc R . .
C19 C 0.5921(4) 0.1741(4) 0.4328(2) 0.0854(15) Uani 1 d . . .
H19A H 0.6309 0.1580 0.4752 0.128 Uiso 1 calc R . .
H19B H 0.5223 0.1785 0.4456 0.128 Uiso 1 calc R . .
H19C H 0.6141 0.2374 0.4134 0.128 Uiso 1 calc R . .
O3 O 0.33577(19) 0.03052(17) -0.02895(11) 0.0524(6) Uani 1 d . . .
C20 C 0.2759(4) 0.0376(4) -0.0933(2) 0.0784(13) Uani 1 d . . .
H20A H 0.2946 0.0965 -0.1213 0.094 Uiso 1 calc R . .
H20B H 0.2053 0.0426 -0.0808 0.094 Uiso 1 calc R . .
C21 C 0.2947(3) -0.0541(4) -0.1356(2) 0.0754(14) Uani 1 d . . .
H21A H 0.3468 -0.0433 -0.1717 0.090 Uiso 1 calc R . .
H21B H 0.2341 -0.0768 -0.1598 0.090 Uiso 1 calc R . .
C22 C 0.3276(4) -0.1271(3) -0.0800(3) 0.0815(15) Uani 1 d . . .
H22A H 0.2708 -0.1568 -0.0549 0.098 Uiso 1 calc R . .
H22B H 0.3682 -0.1801 -0.1012 0.098 Uiso 1 calc R . .
C23 C 0.3873(4) -0.0632(3) -0.0310(2) 0.0760(13) Uani 1 d . . .
H23A H 0.3910 -0.0926 0.0172 0.091 Uiso 1 calc R . .
H23B H 0.4549 -0.0546 -0.0496 0.091 Uiso 1 calc R . .
O4 O 0.2500 0.2500 0.3383(11) 0.265(9) Uiso 1 d S . .
C24A C 0.297(2) 0.164(2) 0.4085(14) 0.104(7) Uiso 0.25 d P A 1
C25A C 0.220(2) 0.1792(18) 0.4472(11) 0.077(5) Uiso 0.25 d P A 1
C24B C 0.333(2) 0.238(2) 0.3766(14) 0.108(7) Uiso 0.25 d P A 2
C25B C 0.268(3) 0.2015(15) 0.4593(10) 0.071(5) Uiso 0.25 d P . 2
O5 O 0.7500 0.7500 0.2213(5) 0.126(3) Uiso 1 d S . .
C26A C 0.742(5) 0.679(3) 0.350(2) 0.167(14) Uiso 0.25 d P . 1
C27A C 0.6650(17) 0.727(2) 0.2644(10) 0.075(5) Uiso 0.25 d P B 1
C26B C 0.7078(12) 0.7166(13) 0.3411(8) 0.044(3) Uiso 0.25 d P . 2
C27B C 0.671(2) 0.795(3) 0.2644(12) 0.088(6) Uiso 0.25 d P B 2

loop_
_atom_site_aniso_label
_atom_site_aniso_U_11
_atom_site_aniso_U_22
_atom_site_aniso_U_33
_atom_site_aniso_U_23
_atom_site_aniso_U_13
_atom_site_aniso_U_12
S1 0.0256(3) 0.0329(4) 0.0308(4) -0.0029(3) 0.0037(3) -0.0032(3)
O1 0.0308(10) 0.0311(10) 0.0237(9) -0.0004(7) -0.0054(7) -0.0007(8)
O2 0.0360(14) 0.0360(14) 0.0166(19) 0.000 0.000 0.000
Li1 0.039(3) 0.038(2) 0.026(2) -0.0083(18) -0.0001(19) -0.005(2)
Li2 0.034(3) 0.034(3) 0.028(5) 0.000 0.000 0.000
C10 0.0229(11) 0.0300(13) 0.0207(12) -0.0045(10) -0.0006(10) 0.0043(9)
C11 0.0244(12) 0.0309(13) 0.0262(13) -0.0022(10) 0.0013(10) 0.0020(10)
C12 0.0309(13) 0.0275(13) 0.0238(13) -0.0016(10) 0.0047(10) -0.0040(10)
C13 0.0327(14) 0.0425(16) 0.0269(13) -0.0057(11) -0.0048(11) -0.0011(12)
C14 0.0361(15) 0.0394(15) 0.0264(13) 0.0039(11) -0.0014(11) 0.0058(12)
C15 0.0418(16) 0.0464(17) 0.0244(13) -0.0006(11) -0.0090(11) 0.0030(14)
C16 0.060(2) 0.064(2) 0.0318(16) 0.0025(15) -0.0215(15) 0.0001(17)
C17 0.058(2) 0.084(3) 0.068(3) 0.010(2) -0.034(2) 0.007(2)
C18 0.102(4) 0.099(3) 0.048(2) 0.036(2) -0.035(2) -0.018(3)
C19 0.112(4) 0.108(4) 0.037(2) -0.018(2) -0.032(2) 0.015(3)
O3 0.0795(17) 0.0461(13) 0.0317(11) -0.0139(9) -0.0022(11) 0.0133(12)
C20 0.109(4) 0.081(3) 0.045(2) -0.011(2) -0.015(2) 0.011(3)
C21 0.056(2) 0.108(4) 0.062(3) -0.049(3) 0.0077(19) -0.021(2)
C22 0.102(3) 0.051(2) 0.092(3) -0.027(2) 0.058(3) -0.016(2)
C23 0.113(4) 0.066(3) 0.049(2) -0.0128(19) 0.003(2) 0.039(3)

loop_
_atom_type_symbol
_atom_type_description
_atom_type_scat_dispersion_real
_atom_type_scat_dispersion_imag
_atom_type_scat_source
C C 0.0015 0.0009 'International Tables Vol C Tables 4.2.6.8 and 6.1.1.4'
H H 0.0000 0.0000 'International Tables Vol C Tables 4.2.6.8 and 6.1.1.4'
Li Li -0.0004 0.0000 'International Tables Vol C Tables 4.2.6.8 and 6.1.1.4'
O O 0.0056 0.0036 'International Tables Vol C Tables 4.2.6.8 and 6.1.1.4'
S S 0.0826 0.0763 'International Tables Vol C Tables 4.2.6.8 and 6.1.1.4'

loop_
_geom_angle_atom_site_label_1
_geom_angle_atom_site_label_2
_geom_angle_atom_site_label_3
_geom_angle
_geom_angle_site_symmetry_1
_geom_angle_site_symmetry_3
C12 S1 C11 103.36(12) . .
C12 S1 Li1 90.17(12) . 3
C11 S1 Li1 90.35(13) . 3
C10 O1 Li1 131.8(2) . .
C10 O1 Li1 132.6(2) . 3
Li1 O1 Li1 95.4(3) . 3
C10 O1 Li2 116.3(3) . .
Li1 O1 Li2 74.5(2) . .
Li1 O1 Li2 74.3(2) 3 .
Li2 O2 Li1 70.72(15) . 2
Li2 O2 Li1 70.72(15) . .
Li1 O2 Li1 141.4(3) 2 .
Li2 O2 Li1 70.72(15) . 3
Li1 O2 Li1 83.74(9) 2 3
Li1 O2 Li1 83.74(9) . 3
Li2 O2 Li1 70.72(15) . 4
Li1 O2 Li1 83.74(9) 2 4
Li1 O2 Li1 83.74(9) . 4
Li1 O2 Li1 141.4(3) 3 4
O1 Li1 O1 98.8(2) . 4
O1 Li1 O3 129.5(3) . .
O1 Li1 O3 130.3(3) 4 .
O1 Li1 O2 85.6(2) . .
O1 Li1 O2 85.4(2) 4 .
O3 Li1 O2 106.7(2) . .
O1 Li1 Li2 55.71(14) . .
O1 Li1 Li2 55.65(14) 4 .
O3 Li1 Li2 159.8(3) . .
O2 Li1 Li2 53.1(2) . .
O1 Li1 Li1 42.40(18) . 3
O1 Li1 Li1 109.45(14) 4 3
O3 Li1 Li1 114.2(2) . 3
O2 Li1 Li1 48.13(5) . 3
Li2 Li1 Li1 54.03(10) . 3
O1 Li1 Li1 109.54(14) . 4
O1 Li1 Li1 42.18(18) 4 4
O3 Li1 Li1 114.9(2) . 4
O2 Li1 Li1 48.13(5) . 4
Li2 Li1 Li1 54.03(10) . 4
Li1 Li1 Li1 90.0 3 4
O1 Li1 S1 76.07(15) . 4
O1 Li1 S1 75.67(15) 4 4
O3 Li1 S1 102.3(2) . 4
O2 Li1 S1 151.1(2) . 4
Li2 Li1 S1 98.0(2) . 4
Li1 Li1 S1 118.44(15) 3 4
Li1 Li1 S1 117.81(16) 4 4
O2 Li2 O1 83.8(2) . 2
O2 Li2 O1 83.8(2) . .
O1 Li2 O1 167.6(5) 2 .
O2 Li2 O1 83.8(2) . 3
O1 Li2 O1 89.33(5) 2 3
O1 Li2 O1 89.33(5) . 3
O2 Li2 O1 83.8(2) . 4
O1 Li2 O1 89.33(5) 2 4
O1 Li2 O1 89.33(5) . 4
O1 Li2 O1 167.6(5) 3 4
O2 Li2 Li1 56.2(2) . 2
O1 Li2 Li1 49.78(15) 2 2
O1 Li2 Li1 121.7(3) . 2
O1 Li2 Li1 50.01(15) 3 2
O1 Li2 Li1 121.5(3) 4 2
O2 Li2 Li1 56.2(2) . .
O1 Li2 Li1 121.7(3) 2 .
O1 Li2 Li1 49.78(15) . .
O1 Li2 Li1 121.5(3) 3 .
O1 Li2 Li1 50.01(15) 4 .
Li1 Li2 Li1 112.3(4) 2 .
O2 Li2 Li1 56.2(2) . 3
O1 Li2 Li1 121.5(3) 2 3
O1 Li2 Li1 50.01(15) . 3
O1 Li2 Li1 49.78(15) 3 3
O1 Li2 Li1 121.7(3) 4 3
Li1 Li2 Li1 71.9(2) 2 3
Li1 Li2 Li1 71.9(2) . 3
O2 Li2 Li1 56.2(2) . 4
O1 Li2 Li1 50.01(15) 2 4
O1 Li2 Li1 121.5(3) . 4
O1 Li2 Li1 121.7(3) 3 4
O1 Li2 Li1 49.78(15) 4 4
Li1 Li2 Li1 71.9(2) 2 4
Li1 Li2 Li1 71.9(2) . 4
Li1 Li2 Li1 112.3(4) 3 4
O1 C10 C12 122.6(2) . 4
O1 C10 C11 121.7(2) . .
C12 C10 C11 115.6(2) 4 .
C13 C11 C10 121.5(2) . .
C13 C11 S1 118.9(2) . .
C10 C11 S1 119.58(19) . .
C14 C12 C10 121.8(2) 3 3
C14 C12 S1 118.9(2) 3 .
C10 C12 S1 119.27(18) 3 .
C11 C13 C15 122.7(3) . .
C15 C14 C12 122.3(3) . 4
C14 C15 C13 116.2(2) . .
C14 C15 C16 123.2(3) . .
C13 C15 C16 120.5(3) . .
C19 C16 C18 108.4(4) . .
C19 C16 C17 109.2(3) . .
C18 C16 C17 109.4(4) . .
C19 C16 C15 110.2(3) . .
C18 C16 C15 111.2(3) . .
C17 C16 C15 108.4(3) . .
C23 O3 C20 107.7(3) . .
C23 O3 Li1 127.1(3) . .
C20 O3 Li1 120.8(3) . .
O3 C20 C21 106.7(4) . .
C20 C21 C22 103.4(3) . .
C23 C22 C21 101.7(3) . .
O3 C23 C22 105.2(4) . .
C24B O4 C24B 115(3) 3 4
C24B O4 C24B 73.4(14) 3 2
C24B O4 C24B 73.4(14) 4 2
C24B O4 C24B 73.4(14) 3 .
C24B O4 C24B 73.4(14) 4 .
C24B O4 C24B 115(3) 2 .
C24B O4 C24A 96.0(18) 3 .
C24B O4 C24A 31.1(14) 4 .
C24B O4 C24A 89.0(17) 2 .
C24B O4 C24A 42.7(14) . .
C24B O4 C24A 89.0(17) 3 4
C24B O4 C24A 42.7(14) 4 4
C24B O4 C24A 31.1(14) 2 4
C24B O4 C24A 96.0(18) . 4
C24A O4 C24A 60.2(11) . 4
C24B O4 C24A 42.7(14) 3 3
C24B O4 C24A 89.0(17) 4 3
C24B O4 C24A 96.0(18) 2 3
C24B O4 C24A 31.1(14) . 3
C24A O4 C24A 60.2(11) . 3
C24A O4 C24A 90.4(18) 4 3
C24B O4 C24A 31.1(14) 3 2
C24B O4 C24A 96.0(18) 4 2
C24B O4 C24A 42.7(14) 2 2
C24B O4 C24A 89.0(17) . 2
C24A O4 C24A 90.4(18) . 2
C24A O4 C24A 60.2(11) 4 2
C24A O4 C24A 60.2(11) 3 2
C25A C24A C25A 76(3) 3 .
C25A C24A O4 98(2) 3 .
C25A C24A O4 91(2) . .
C25A C24A C24A 95.1(17) 3 4
C25A C24A C24A 34.7(16) . 4
O4 C24A C24A 59.9(5) . 4
C25A C24A C24A 42(2) 3 3
C25A C24A C24A 94.4(15) . 3
O4 C24A C24A 59.9(5) . 3
C24A C24A C24A 89.998(4) 4 3
C24A C25A C24A 104(3) 4 .
C24A C25A C25A 122(2) 4 3
C24A C25A C25A 46.4(19) . 3
C24A C25A C25A 58(2) 4 4
C24A C25A C25A 116.9(18) . 4
C25A C25A C25A 89.998(6) 3 4
O4 C24B C24B 53.3(7) . 4
O4 C24B C24B 53.3(7) . 3
C24B C24B C24B 89.998(8) 4 3
O4 C24B C25B 103(2) . 3
C24B C24B C25B 85.5(10) 4 3
C24B C24B C25B 68.8(16) 3 3
O4 C24B C25B 95(2) . .
C24B C24B C25B 57.2(13) 4 .
C24B C24B C25B 86.0(8) 3 .
C25B C24B C25B 32.3(10) 3 .
C25B C25B C25B 89.997(8) 4 3
C25B C25B C25B 44.998(3) 4 2
C25B C25B C25B 44.998(8) 3 2
C25B C25B C24B 84(2) 4 4
C25B C25B C24B 110.8(12) 3 4
C25B C25B C24B 100.2(16) 2 4
C25B C25B C24B 108.7(13) 4 .
C25B C25B C24B 64(2) 3 .
C25B C25B C24B 85(2) 2 .
C24B C25B C24B 54.0(15) 4 .
C27A O5 C27A 111.8(17) 4_565 3_655
C27A O5 C27A 71.7(8) 4_565 2_665
C27A O5 C27A 71.7(8) 3_655 2_665
C27A O5 C27A 71.7(8) 4_565 .
C27A O5 C27A 71.7(8) 3_655 .
C27A O5 C27A 111.8(17) 2_665 .
C27A O5 C27B 37.6(9) 4_565 .
C27A O5 C27B 100.2(11) 3_655 .
C27A O5 C27B 100.8(11) 2_665 .
C27A O5 C27B 36.7(9) . .
C27A O5 C27B 100.2(11) 4_565 2_665
C27A O5 C27B 37.6(9) 3_655 2_665
C27A O5 C27B 36.7(9) 2_665 2_665
C27A O5 C27B 100.8(11) . 2_665
C27B O5 C27B 113.5(19) . 2_665
C27A O5 C27B 36.7(9) 4_565 4_565
C27A O5 C27B 100.8(11) 3_655 4_565
C27A O5 C27B 37.6(9) 2_665 4_565
C27A O5 C27B 100.2(11) . 4_565
C27B O5 C27B 72.5(9) . 4_565
C27B O5 C27B 72.5(9) 2_665 4_565
C27A O5 C27B 100.8(11) 4_565 3_655
C27A O5 C27B 36.7(9) 3_655 3_655
C27A O5 C27B 100.2(11) 2_665 3_655
C27A O5 C27B 37.6(9) . 3_655
C27B O5 C27B 72.5(9) . 3_655
C27B O5 C27B 72.5(9) 2_665 3_655
C27B O5 C27B 113.5(19) 4_565 3_655
C26A C26A C26A 90.003(16) 4_565 3_655
C26A C26A C27A 104.1(17) 4_565 3_655
C26A C26A C27A 83(3) 3_655 3_655
C26A C26A C26A 45.003(13) 4_565 2_665
C26A C26A C26A 45.000(9) 3_655 2_665
C27A C26A C26A 95(2) 3_655 2_665
C26A C26A C27A 55(2) 4_565 .
C26A C26A C27A 101.6(17) 3_655 .
C27A C26A C27A 53.5(17) 3_655 .
C26A C26A C27A 75(3) 2_665 .
O5 C27A C26A 113(2) . 4_565
O5 C27A C27A 54.2(4) . 3_655
C26A C27A C27A 91.6(18) 4_565 3_655
O5 C27A C27A 54.2(4) . 4_565
C26A C27A C27A 74(2) 4_565 4_565
C27A C27A C27A 89.998(9) 3_655 4_565
O5 C27A C26A 96(2) . .
C26A C27A C26A 43(2) 4_565 .
C27A C27A C26A 52.3(18) 3_655 .
C27A C27A C26A 91.3(15) 4_565 .
C26B C26B C26B 89.998(11) 3_655 4_565
C26B C26B C26B 44.999(4) 3_655 2_665
C26B C26B C26B 44.999(8) 4_565 2_665
C26B C26B C27B 88.6(18) 3_655 3_655
C26B C26B C27B 113.3(11) 4_565 3_655
C26B C26B C27B 105.2(12) 2_665 3_655
C26B C26B C27B 109.5(11) 3_655 .
C26B C26B C27B 57.6(14) 4_565 .
C26B C26B C27B 81.8(15) 2_665 .
C27B C26B C27B 60.6(13) 3_655 .
O5 C27B C26B 101.9(16) . 4_565
O5 C27B C27B 53.7(5) . 4_565
C26B C27B C27B 67.9(12) 4_565 4_565
O5 C27B C27B 53.7(5) . 3_655
C26B C27B C27B 82.7(9) 4_565 3_655
C27B C27B C27B 90.000(6) 4_565 3_655
O5 C27B C26B 89.6(14) . .
C26B C27B C26B 33.9(9) 4_565 .
C27B C27B C26B 83.9(7) 4_565 .
C27B C27B C26B 51.5(9) 3_655 .

loop_
_geom_bond_atom_site_label_1
_geom_bond_atom_site_label_2
_geom_bond_distance
_geom_bond_site_symmetry_2
S1 C12 1.786(3) .
S1 C11 1.788(3) .
S1 Li1 2.855(5) 3
O1 C10 1.318(3) .
O1 Li1 1.922(5) .
O1 Li1 1.930(5) 3
O1 Li2 2.080(2) .
O2 Li2 2.055(10) .
O2 Li1 2.135(5) 2
O2 Li1 2.135(5) .
O2 Li1 2.135(5) 3
O2 Li1 2.135(5) 4
Li1 O1 1.930(5) 4
Li1 O3 1.967(5) .
Li1 Li2 2.426(7) .
Li1 Li1 2.850(7) 3
Li1 Li1 2.850(7) 4
Li1 S1 2.855(5) 4
Li2 O1 2.080(2) 2
Li2 O1 2.080(2) 3
Li2 O1 2.080(2) 4
Li2 Li1 2.426(7) 2
Li2 Li1 2.426(7) 3
Li2 Li1 2.426(7) 4
C10 C12 1.416(4) 4
C10 C11 1.417(4) .
C11 C13 1.394(4) .
C12 C14 1.398(4) 3
C12 C10 1.416(4) 3
C13 C15 1.398(4) .
C14 C15 1.396(4) .
C14 C12 1.398(4) 4
C15 C16 1.549(4) .
C16 C19 1.529(6) .
C16 C18 1.529(6) .
C16 C17 1.532(6) .
O3 C23 1.438(5) .
O3 C20 1.444(5) .
C20 C21 1.484(6) .
C21 C22 1.492(7) .
C22 C23 1.487(6) .
O4 C24B 1.33(3) 3
O4 C24B 1.33(3) 4
O4 C24B 1.33(3) 2
O4 C24B 1.33(3) .
O4 C24A 1.85(3) .
O4 C24A 1.85(3) 4
O4 C24A 1.85(3) 3
O4 C24A 1.85(3) 2
C24A C25A 1.09(3) 3
C24A C25A 1.27(4) .
C24A C24A 1.86(4) 4
C24A C24A 1.86(4) 3
C25A C24A 1.09(3) 4
C25A C25A 1.46(3) 3
C25A C25A 1.46(3) 4
C24B C24B 1.59(4) 4
C24B C24B 1.59(4) 3
C24B C25B 1.65(3) 3
C24B C25B 1.83(4) .
C25B C25B 0.98(2) 4
C25B C25B 0.98(2) 3
C25B C25B 1.39(3) 2
C25B C24B 1.65(3) 4
O5 C27A 1.43(2) 4_565
O5 C27A 1.43(2) 3_655
O5 C27A 1.43(2) 2_665
O5 C27A 1.43(2) .
O5 C27B 1.46(2) .
O5 C27B 1.46(2) 2_665
O5 C27B 1.46(2) 4_565
O5 C27B 1.46(2) 3_655
C26A C26A 1.36(6) 4_565
C26A C26A 1.36(6) 3_655
C26A C27A 1.65(5) 3_655
C26A C26A 1.93(8) 2_665
C26A C27A 2.00(6) .
C27A C26A 1.65(5) 4_565
C27A C27A 1.67(3) 3_655
C27A C27A 1.67(3) 4_565
C26B C26B 1.024(19) 3_655
C26B C26B 1.024(19) 4_565
C26B C26B 1.45(3) 2_665
C26B C27B 1.55(3) 3_655
C26B C27B 1.84(3) .
C27B C26B 1.55(3) 4_565
C27B C27B 1.73(3) 4_565
C27B C27B 1.73(3) 3_655
